data_7001557
loop_
_publ_author_name
'Mendoza-Espinosa, Daniel'
'Rheingold, Arnold L.'
'Hanna, Tracy A.'

_publ_section_title
;
 Synthesis of bismuth and antimony complexes of the
 &#x201C;larger&#x201D; calix[n]arenes (n = 6--8); from mononuclear to
 tetranuclear complexes
;
_journal_issue 26
_journal_name_full 'Dalton Transactions'
_journal_page_first 5226
_journal_page_last 5238
_journal_paper_doi 10.1039/b903947c
_journal_year 2009
_chemical_formula_moiety 'C42 H30 O6 Sb2, 2(C4H8O)'
_chemical_formula_sum 'C50 H46 O8 Sb2'
_chemical_formula_weight 1018.37
_chemical_name_systematic
;
?
;
_space_group_IT_number 2
_symmetry_cell_setting triclinic
_symmetry_space_group_name_Hall '-P 1'
_symmetry_space_group_name_H-M 'P -1'
_atom_sites_solution_hydrogens geom
_atom_sites_solution_primary direct
_atom_sites_solution_secondary difmap
_audit_creation_method SHELXL-97
_cell_angle_alpha 94.090(10)
_cell_angle_beta 115.115(8)
_cell_angle_gamma 114.994(8)
_cell_formula_units_Z 2
_cell_length_a 13.122(7)
_cell_length_b 13.766(8)
_cell_length_c 14.418(8)
_cell_measurement_reflns_used 500
_cell_measurement_temperature 213(2)
_cell_measurement_theta_max 25
_cell_measurement_theta_min 2
_cell_volume 2035(2)
_computing_cell_refinement 'Bruker SMART'
_computing_data_collection 'Bruker SMART'
_computing_data_reduction 'Bruker SAINT'
_computing_molecular_graphics 'Bruker SHELXTL'
_computing_publication_material 'Bruker SHELXTL'
_computing_structure_refinement 'SHELXL-97 (Sheldrick, 1997)'
_computing_structure_solution 'SHELXS-97 (Sheldrick, 1990)'
_diffrn_ambient_temperature 213(2)
_diffrn_detector_area_resol_mean 'not recorded'
_diffrn_measured_fraction_theta_full 0.975
_diffrn_measured_fraction_theta_max 0.975
_diffrn_measurement_device_type 'Bruker SMART 1000'
_diffrn_measurement_method 'phi and omega scans'
_diffrn_radiation_monochromator graphite
_diffrn_radiation_source 'fine-focus sealed tube'
_diffrn_radiation_type MoK\a
_diffrn_radiation_wavelength 0.71073
_diffrn_reflns_av_R_equivalents 0.0510
_diffrn_reflns_av_sigmaI/netI 0.0565
_diffrn_reflns_limit_h_max 14
_diffrn_reflns_limit_h_min -14
_diffrn_reflns_limit_k_max 14
_diffrn_reflns_limit_k_min -15
_diffrn_reflns_limit_l_max 16
_diffrn_reflns_limit_l_min -10
_diffrn_reflns_number 8268
_diffrn_reflns_theta_full 23.36
_diffrn_reflns_theta_max 23.36
_diffrn_reflns_theta_min 1.83
_diffrn_standards_interval_count 'not recorded'
_diffrn_standards_interval_time 'not recorded'
_diffrn_standards_number 'not recorded'
_exptl_absorpt_coefficient_mu 1.386
_exptl_absorpt_correction_T_max 0.8404
_exptl_absorpt_correction_T_min 0.7595
_exptl_absorpt_correction_type multi-scan
_exptl_absorpt_process_details sadabs
_exptl_crystal_colour Colorless
_exptl_crystal_density_diffrn 1.662
_exptl_crystal_density_method 'not measured'
_exptl_crystal_description Needle
_exptl_crystal_F_000 1024
_exptl_crystal_size_max 0.21
_exptl_crystal_size_mid 0.19
_exptl_crystal_size_min 0.13
_refine_diff_density_max 0.923
_refine_diff_density_min -0.708
_refine_diff_density_rms 0.088
_refine_ls_extinction_method none
_refine_ls_goodness_of_fit_ref 0.952
_refine_ls_hydrogen_treatment constr
_refine_ls_matrix_type full
_refine_ls_number_parameters 541
_refine_ls_number_reflns 5779
_refine_ls_number_restraints 0
_refine_ls_restrained_S_all 0.952
_refine_ls_R_factor_all 0.0477
_refine_ls_R_factor_gt 0.0343
_refine_ls_shift/su_max 0.024
_refine_ls_shift/su_mean 0.002
_refine_ls_structure_factor_coef Fsqd
_refine_ls_weighting_details 'calc w=1/[\s^2^(Fo^2^)+(0.0504P)^2^+0.0000P] where P=(Fo^2^+2Fc^2^)/3'
_refine_ls_weighting_scheme calc
_refine_ls_wR_factor_gt 0.0840
_refine_ls_wR_factor_ref 0.0892
_reflns_number_gt 4539
_reflns_number_total 5779
_reflns_threshold_expression >2sigma(I)
_cod_data_source_file b903947c.txt
_cod_data_source_block tcu199m
_cod_depositor_comments
;
The following automatic conversions were performed:
'_symmetry_cell_setting' value 'Triclinic' changed to 'triclinic'
according to '/home/saulius/struct/CIF-dictionaries/cif_core.dic'
dictionary named 'cif_core.dic' version 2.4.1 from 2010-06-29.

Automatic conversion script
Id: cif_fix_enum 1527 2010-12-29 10:47:43Z saulius 
;
_cod_original_cell_volume 2035.2(19)
_cod_database_code 7001557

loop_
_symmetry_equiv_pos_as_xyz
'x, y, z'
'-x, -y, -z'

loop_
_atom_site_label
_atom_site_type_symbol
_atom_site_fract_x
_atom_site_fract_y
_atom_site_fract_z
_atom_site_U_iso_or_equiv
_atom_site_adp_type
_atom_site_occupancy
_atom_site_symmetry_multiplicity
_atom_site_calc_flag
_atom_site_refinement_flags
_atom_site_disorder_assembly
_atom_site_disorder_group
Sb1 Sb 0.50646(3) 0.01944(3) 0.24474(3) 0.03308(12) Uani 1 1 d . . .
Sb2 Sb 0.77905(3) 0.26865(3) -0.33091(2) 0.02818(11) Uani 1 1 d . . .
C11 C 0.8900(6) 0.3865(5) 0.4001(4) 0.0495(15) Uani 1 1 d . . .
H11A H 0.9010 0.4563 0.3902 0.059 Uiso 1 1 calc R . .
O5 O 0.6106(3) 0.1791(2) -0.3309(2) 0.0289(7) Uani 1 1 d . . .
O3 O 0.5729(3) 0.1385(3) 0.1829(2) 0.0318(8) Uani 1 1 d . . .
O1 O 0.6022(3) -0.0483(3) 0.2258(3) 0.0354(8) Uani 1 1 d . . .
O4 O 0.8636(3) 0.3422(3) -0.1762(2) 0.0348(8) Uani 1 1 d . . .
O2 O 0.6421(3) 0.1238(3) 0.3924(3) 0.0377(8) Uani 1 1 d . . .
C14 C 0.6641(5) 0.3311(5) 0.3595(4) 0.0451(14) Uani 1 1 d . . .
H14A H 0.7013 0.4097 0.3984 0.054 Uiso 1 1 calc R . .
H14B H 0.6077 0.2840 0.3848 0.054 Uiso 1 1 calc R . .
C40 C 0.1454(4) -0.0762(4) -0.8367(4) 0.0293(11) Uani 1 1 d . . .
O7 O 0.7838(4) 0.4877(3) -0.3322(3) 0.0536(10) Uani 1 1 d . . .
C26 C 0.6880(5) 0.2696(4) -0.0303(4) 0.0367(12) Uani 1 1 d . . .
H26A H 0.6254 0.2805 -0.0230 0.044 Uiso 1 1 calc R . .
C36 C 0.3123(4) 0.0517(4) -0.6563(4) 0.0255(10) Uani 1 1 d . . .
C35 C 0.3982(4) 0.0725(4) -0.5385(3) 0.0265(11) Uani 1 1 d . . .
H35A H 0.4852 0.0927 -0.5258 0.032 Uiso 1 1 calc R . .
H35B H 0.3642 0.0017 -0.5222 0.032 Uiso 1 1 calc R . .
C1 C 0.7166(5) -0.0301(4) 0.2327(4) 0.0314(11) Uani 1 1 d . . .
C9 C 0.9751(5) 0.2625(5) 0.4408(4) 0.0477(15) Uani 1 1 d . . .
H9A H 1.0443 0.2485 0.4592 0.057 Uiso 1 1 calc R . .
C18 C 0.4174(6) 0.2789(4) 0.0259(5) 0.0462(14) Uani 1 1 d . . .
H18A H 0.3629 0.2688 -0.0466 0.055 Uiso 1 1 calc R . .
C39 C 0.1690(5) 0.0151(5) -0.8754(4) 0.0367(12) Uani 1 1 d . . .
H39A H 0.1207 0.0031 -0.9495 0.044 Uiso 1 1 calc R . .
C33 C 0.4122(4) 0.1633(4) -0.4594(4) 0.0250(10) Uani 1 1 d . . .
C2 C 0.7168(5) -0.0585(4) 0.1378(4) 0.0322(11) Uani 1 1 d . . .
C6 C 0.8301(5) 0.0113(4) 0.3327(4) 0.0345(12) Uani 1 1 d . . .
C34 C 0.5215(4) 0.2149(4) -0.3569(4) 0.0267(11) Uani 1 1 d . . .
C19 C 0.4498(5) 0.1981(4) 0.0524(4) 0.0336(12) Uani 1 1 d . . .
C20 C 0.5334(5) 0.2157(4) 0.1598(4) 0.0344(12) Uani 1 1 d . . .
C23 C 0.8670(4) 0.2318(4) -0.0559(4) 0.0296(11) Uani 1 1 d . . .
C25 C 0.7430(5) 0.2156(4) 0.0331(4) 0.0399(13) Uani 1 1 d . . .
H25A H 0.7218 0.1932 0.0855 0.048 Uiso 1 1 calc R . .
C28 C 0.6629(5) 0.3678(4) -0.1719(4) 0.0363(12) Uani 1 1 d . . .
H28A H 0.7286 0.4228 -0.1850 0.044 Uiso 1 1 calc R . .
H28B H 0.6453 0.4103 -0.1292 0.044 Uiso 1 1 calc R . .
C8 C 0.8592(5) 0.1803(5) 0.4295(4) 0.0399(13) Uani 1 1 d . . .
C31 C 0.3296(5) 0.2703(4) -0.4081(4) 0.0440(14) Uani 1 1 d . . .
H31A H 0.2635 0.2883 -0.4249 0.053 Uiso 1 1 calc R . .
C21 C 0.6019(5) -0.0898(4) 0.0296(4) 0.0362(12) Uani 1 1 d . . .
H21B H 0.6255 -0.0281 -0.0010 0.043 Uiso 1 1 calc R . .
H21C H 0.5309 -0.0953 0.0404 0.043 Uiso 1 1 calc R . .
C15 C 0.5809(5) 0.3122(4) 0.2418(4) 0.0421(13) Uani 1 1 d . . .
C24 C 0.8305(5) 0.1951(4) 0.0179(4) 0.0369(12) Uani 1 1 d . . .
H24A H 0.8657 0.1554 0.0585 0.044 Uiso 1 1 calc R . .
C13 C 0.7595(5) 0.2056(4) 0.4052(4) 0.0362(12) Uani 1 1 d . . .
C32 C 0.3167(5) 0.1920(4) -0.4845(4) 0.0359(12) Uani 1 1 d . . .
H32A H 0.2427 0.1583 -0.5537 0.043 Uiso 1 1 calc R . .
C22 C 0.8174(5) 0.2936(4) -0.1121(4) 0.0317(12) Uani 1 1 d . . .
C38 C 0.2617(5) 0.1236(5) -0.8082(4) 0.0415(13) Uani 1 1 d . . .
H38A H 0.2760 0.1850 -0.8358 0.050 Uiso 1 1 calc R . .
C37 C 0.3327(5) 0.1399(4) -0.6996(4) 0.0369(12) Uani 1 1 d . . .
H37A H 0.3971 0.2134 -0.6536 0.044 Uiso 1 1 calc R . .
C7 C 0.8395(5) 0.0657(5) 0.4329(4) 0.0407(13) Uani 1 1 d . . .
H7A H 0.7595 0.0208 0.4346 0.049 Uiso 1 1 calc R . .
H7B H 0.9128 0.0714 0.4972 0.049 Uiso 1 1 calc R . .
C3 C 0.8311(5) -0.0495(4) 0.1466(4) 0.0411(13) Uani 1 1 d . . .
H3A H 0.8333 -0.0677 0.0836 0.049 Uiso 1 1 calc R . .
C29 C 0.5388(5) 0.2988(4) -0.2800(4) 0.0313(11) Uani 1 1 d . . .
C43 C 0.6758(6) 0.4988(5) -0.4023(5) 0.0557(16) Uani 1 1 d . . .
H43A H 0.5937 0.4294 -0.4262 0.067 Uiso 1 1 calc R . .
H43B H 0.6811 0.5148 -0.4658 0.067 Uiso 1 1 calc R . .
C30 C 0.4382(5) 0.3211(4) -0.3088(4) 0.0411(13) Uani 1 1 d . . .
H30A H 0.4449 0.3734 -0.2578 0.049 Uiso 1 1 calc R . .
C4 C 0.9394(5) -0.0151(5) 0.2441(4) 0.0468(14) Uani 1 1 d . . .
H4A H 1.0140 -0.0125 0.2481 0.056 Uiso 1 1 calc R . .
C5 C 0.9386(5) 0.0157(4) 0.3368(4) 0.0438(14) Uani 1 1 d . . .
H5A H 1.0135 0.0401 0.4039 0.053 Uiso 1 1 calc R . .
C12 C 0.7731(5) 0.3069(4) 0.3892(4) 0.0384(13) Uani 1 1 d . . .
C10 C 0.9900(6) 0.3645(5) 0.4252(5) 0.0531(16) Uani 1 1 d . . .
H10A H 1.0685 0.4187 0.4318 0.064 Uiso 1 1 calc R . .
C45 C 0.8241(8) 0.6670(7) -0.2623(8) 0.120(4) Uani 1 1 d . . .
H45A H 0.8394 0.7052 -0.1938 0.144 Uiso 1 1 calc R . .
H45B H 0.8636 0.7241 -0.2919 0.144 Uiso 1 1 calc R . .
C42 C 0.0530(5) -0.1945(4) -0.9157(4) 0.0369(12) Uani 1 1 d . . .
H42A H 0.0114 -0.2459 -0.8830 0.044 Uiso 1 1 calc R . .
H42B H -0.0149 -0.1947 -0.9806 0.044 Uiso 1 1 calc R . .
C46 C 0.8803(6) 0.5919(5) -0.2463(5) 0.0589(17) Uani 1 1 d . . .
H46A H 0.9609 0.6256 -0.2491 0.071 Uiso 1 1 calc R . .
H46B H 0.8997 0.5790 -0.1764 0.071 Uiso 1 1 calc R . .
C27 C 0.7221(5) 0.3080(4) -0.1042(4) 0.0336(12) Uani 1 1 d . . .
C16 C 0.5442(6) 0.3901(5) 0.2103(5) 0.0503(15) Uani 1 1 d . . .
H16A H 0.5748 0.4554 0.2630 0.060 Uiso 1 1 calc R . .
C44 C 0.6835(7) 0.5946(6) -0.3382(6) 0.072(2) Uani 1 1 d . . .
H44A H 0.6488 0.6346 -0.3843 0.087 Uiso 1 1 calc R . .
H44B H 0.6357 0.5682 -0.2999 0.087 Uiso 1 1 calc R . .
C17 C 0.4641(6) 0.3750(5) 0.1043(5) 0.0553(16) Uani 1 1 d . . .
H17C H 0.4412 0.4297 0.0852 0.066 Uiso 1 1 calc R . .
O8 O 1.0291(3) 0.3824(3) -0.2692(3) 0.0526(10) Uani 1 1 d . . .
C41 C 0.2154(4) -0.0576(4) -0.7260(4) 0.0251(11) Uani 1 1 d . . .
C50 C 1.1260(6) 0.4799(5) -0.1763(5) 0.0563(16) Uani 1 1 d . . .
H50A H 1.0871 0.4978 -0.1375 0.068 Uiso 1 1 calc R . .
H50B H 1.1673 0.5452 -0.1972 0.068 Uiso 1 1 calc R . .
C47 C 1.0964(6) 0.3318(6) -0.2868(5) 0.072(2) Uani 1 1 d . . .
H47A H 1.0368 0.2510 -0.3245 0.087 Uiso 1 1 calc R . .
H47B H 1.1323 0.3660 -0.3310 0.087 Uiso 1 1 calc R . .
C49 C 1.2243(7) 0.4477(6) -0.1070(5) 0.074(2) Uani 1 1 d . . .
H49A H 1.3135 0.5100 -0.0764 0.089 Uiso 1 1 calc R . .
H49B H 1.2104 0.4257 -0.0483 0.089 Uiso 1 1 calc R . .
C48 C 1.1980(7) 0.3490(7) -0.1851(6) 0.084(2) Uani 1 1 d . . .
H48A H 1.2762 0.3655 -0.1888 0.101 Uiso 1 1 calc R . .
H48B H 1.1718 0.2816 -0.1622 0.101 Uiso 1 1 calc R . .
O6 O 0.1851(3) -0.1432(2) -0.6835(2) 0.0271(7) Uani 1 1 d . . .

loop_
_atom_site_aniso_label
_atom_site_aniso_U_11
_atom_site_aniso_U_22
_atom_site_aniso_U_33
_atom_site_aniso_U_23
_atom_site_aniso_U_13
_atom_site_aniso_U_12
Sb1 0.0270(2) 0.0412(2) 0.0350(2) 0.01258(16) 0.01720(17) 0.01849(17)
Sb2 0.02673(19) 0.02830(19) 0.02560(19) 0.00417(14) 0.01153(15) 0.01293(15)
C11 0.055(4) 0.050(4) 0.042(3) 0.009(3) 0.023(3) 0.028(3)
O5 0.0219(17) 0.0293(18) 0.0296(18) 0.0000(14) 0.0099(14) 0.0126(15)
O3 0.0326(19) 0.039(2) 0.0302(18) 0.0121(15) 0.0162(15) 0.0225(17)
O1 0.0268(18) 0.040(2) 0.039(2) 0.0095(16) 0.0171(16) 0.0170(16)
O4 0.0288(19) 0.0328(19) 0.0264(18) -0.0007(15) 0.0118(15) 0.0060(16)
O2 0.032(2) 0.054(2) 0.0306(19) 0.0129(16) 0.0185(16) 0.0223(18)
C14 0.046(3) 0.040(3) 0.039(3) -0.002(3) 0.014(3) 0.024(3)
C40 0.021(2) 0.036(3) 0.032(3) 0.006(2) 0.013(2) 0.017(2)
O7 0.060(3) 0.040(2) 0.057(3) 0.0080(19) 0.023(2) 0.029(2)
C26 0.034(3) 0.036(3) 0.033(3) -0.002(2) 0.016(2) 0.016(3)
C36 0.023(2) 0.030(3) 0.029(3) 0.009(2) 0.015(2) 0.016(2)
C35 0.024(2) 0.028(3) 0.027(3) 0.003(2) 0.011(2) 0.015(2)
C1 0.030(3) 0.035(3) 0.038(3) 0.016(2) 0.018(2) 0.021(2)
C9 0.026(3) 0.055(4) 0.045(3) 0.003(3) 0.012(3) 0.014(3)
C18 0.052(4) 0.043(3) 0.045(3) 0.018(3) 0.020(3) 0.029(3)
C39 0.040(3) 0.055(4) 0.029(3) 0.015(3) 0.019(3) 0.034(3)
C33 0.027(3) 0.020(2) 0.033(3) 0.008(2) 0.019(2) 0.012(2)
C2 0.034(3) 0.036(3) 0.031(3) 0.012(2) 0.016(2) 0.021(2)
C6 0.030(3) 0.041(3) 0.039(3) 0.017(2) 0.019(2) 0.021(3)
C34 0.024(3) 0.024(3) 0.032(3) 0.004(2) 0.015(2) 0.013(2)
C19 0.035(3) 0.033(3) 0.037(3) 0.012(2) 0.020(3) 0.018(2)
C20 0.034(3) 0.034(3) 0.045(3) 0.014(2) 0.026(3) 0.019(3)
C23 0.021(2) 0.027(3) 0.021(3) -0.006(2) 0.005(2) 0.004(2)
C25 0.041(3) 0.039(3) 0.030(3) 0.001(2) 0.018(3) 0.013(3)
C28 0.039(3) 0.028(3) 0.035(3) -0.003(2) 0.016(3) 0.016(2)
C8 0.036(3) 0.055(4) 0.025(3) 0.006(2) 0.012(2) 0.024(3)
C31 0.034(3) 0.050(3) 0.051(4) 0.005(3) 0.018(3) 0.029(3)
C21 0.039(3) 0.040(3) 0.031(3) 0.011(2) 0.016(2) 0.023(3)
C15 0.040(3) 0.038(3) 0.043(3) 0.006(3) 0.018(3) 0.020(3)
C24 0.036(3) 0.037(3) 0.025(3) 0.005(2) 0.010(2) 0.015(3)
C13 0.027(3) 0.052(3) 0.022(3) 0.004(2) 0.012(2) 0.015(3)
C32 0.025(3) 0.039(3) 0.040(3) 0.004(2) 0.013(2) 0.016(2)
C22 0.029(3) 0.030(3) 0.020(3) -0.005(2) 0.009(2) 0.008(2)
C38 0.057(4) 0.048(3) 0.048(3) 0.026(3) 0.037(3) 0.037(3)
C37 0.038(3) 0.035(3) 0.045(3) 0.011(2) 0.025(3) 0.020(3)
C7 0.035(3) 0.064(4) 0.028(3) 0.019(3) 0.011(2) 0.032(3)
C3 0.046(3) 0.049(3) 0.044(3) 0.016(3) 0.029(3) 0.028(3)
C29 0.032(3) 0.030(3) 0.032(3) 0.007(2) 0.018(2) 0.015(2)
C43 0.065(4) 0.055(4) 0.049(4) 0.016(3) 0.025(3) 0.035(3)
C30 0.046(3) 0.040(3) 0.044(3) 0.003(3) 0.024(3) 0.027(3)
C4 0.033(3) 0.056(4) 0.053(4) 0.012(3) 0.019(3) 0.027(3)
C5 0.031(3) 0.052(3) 0.041(3) 0.015(3) 0.009(3) 0.023(3)
C12 0.037(3) 0.043(3) 0.034(3) 0.004(2) 0.016(2) 0.023(3)
C10 0.041(3) 0.052(4) 0.054(4) 0.005(3) 0.026(3) 0.013(3)
C45 0.082(6) 0.067(5) 0.143(8) -0.021(5) 0.001(6) 0.048(5)
C42 0.024(3) 0.049(3) 0.029(3) 0.004(2) 0.008(2) 0.018(3)
C46 0.051(4) 0.049(4) 0.057(4) 0.005(3) 0.021(3) 0.017(3)
C27 0.035(3) 0.026(3) 0.026(3) -0.007(2) 0.010(2) 0.011(2)
C16 0.057(4) 0.040(3) 0.050(4) 0.003(3) 0.019(3) 0.030(3)
C44 0.081(5) 0.068(5) 0.079(5) 0.016(4) 0.035(4) 0.052(4)
C17 0.066(4) 0.045(4) 0.059(4) 0.017(3) 0.024(3) 0.037(3)
O8 0.035(2) 0.061(3) 0.047(2) 0.005(2) 0.0121(19) 0.023(2)
C41 0.024(3) 0.028(3) 0.031(3) 0.008(2) 0.017(2) 0.016(2)
C50 0.045(4) 0.044(4) 0.066(4) 0.003(3) 0.025(3) 0.017(3)
C47 0.050(4) 0.091(5) 0.052(4) -0.011(4) 0.015(3) 0.031(4)
C49 0.059(5) 0.068(5) 0.062(5) -0.001(4) 0.016(4) 0.024(4)
C48 0.074(5) 0.087(6) 0.088(6) 0.021(5) 0.027(5) 0.053(5)
O6 0.0248(17) 0.0279(18) 0.0298(18) 0.0070(14) 0.0138(15) 0.0144(15)

loop_
_atom_type_symbol
_atom_type_description
_atom_type_scat_dispersion_real
_atom_type_scat_dispersion_imag
_atom_type_scat_source
C C 0.0033 0.0016 'International Tables Vol C Tables 4.2.6.8 and 6.1.1.4'
H H 0.0000 0.0000 'International Tables Vol C Tables 4.2.6.8 and 6.1.1.4'
O O 0.0106 0.0060 'International Tables Vol C Tables 4.2.6.8 and 6.1.1.4'
Sb Sb -0.5866 1.5461 'International Tables Vol C Tables 4.2.6.8 and 6.1.1.4'

loop_
_geom_angle_atom_site_label_1
_geom_angle_atom_site_label_2
_geom_angle_atom_site_label_3
_geom_angle
_geom_angle_site_symmetry_1
_geom_angle_site_symmetry_3
_geom_angle_publ_flag
O1 Sb1 O3 92.51(14) . . ?
O1 Sb1 O2 97.52(13) . . ?
O3 Sb1 O2 90.36(14) . . ?
O4 Sb2 O6 96.50(13) . 2_654 ?
O4 Sb2 O5 88.38(13) . . ?
O6 Sb2 O5 90.92(12) 2_654 . ?
C10 C11 C12 120.8(6) . . ?
C10 C11 H11A 119.6 . . ?
C12 C11 H11A 119.6 . . ?
C34 O5 Sb2 121.2(3) . . ?
C20 O3 Sb1 126.0(3) . . ?
C1 O1 Sb1 146.4(3) . . ?
C22 O4 Sb2 122.8(3) . . ?
C13 O2 Sb1 116.9(3) . . ?
C12 C14 C15 116.5(4) . . ?
C12 C14 H14A 108.2 . . ?
C15 C14 H14A 108.2 . . ?
C12 C14 H14B 108.2 . . ?
C15 C14 H14B 108.2 . . ?
H14A C14 H14B 107.3 . . ?
C39 C40 C41 118.8(4) . . ?
C39 C40 C42 119.4(4) . . ?
C41 C40 C42 121.6(4) . . ?
C43 O7 C46 109.0(4) . . ?
C25 C26 C27 121.8(5) . . ?
C25 C26 H26A 119.1 . . ?
C27 C26 H26A 119.1 . . ?
C37 C36 C41 118.2(4) . . ?
C37 C36 C35 120.3(4) . . ?
C41 C36 C35 121.4(4) . . ?
C36 C35 C33 116.8(4) . . ?
C36 C35 H35A 108.1 . . ?
C33 C35 H35A 108.1 . . ?
C36 C35 H35B 108.1 . . ?
C33 C35 H35B 108.1 . . ?
H35A C35 H35B 107.3 . . ?
O1 C1 C2 118.6(4) . . ?
O1 C1 C6 121.1(4) . . ?
C2 C1 C6 120.2(4) . . ?
C10 C9 C8 121.0(5) . . ?
C10 C9 H9A 119.5 . . ?
C8 C9 H9A 119.5 . . ?
C19 C18 C17 120.9(5) . . ?
C19 C18 H18A 119.5 . . ?
C17 C18 H18A 119.5 . . ?
C38 C39 C40 121.9(5) . . ?
C38 C39 H39A 119.1 . . ?
C40 C39 H39A 119.1 . . ?
C32 C33 C34 119.0(4) . . ?
C32 C33 C35 122.0(4) . . ?
C34 C33 C35 118.9(4) . . ?
C1 C2 C3 117.9(4) . . ?
C1 C2 C21 121.3(4) . . ?
C3 C2 C21 120.6(4) . . ?
C5 C6 C1 119.3(5) . . ?
C5 C6 C7 119.9(5) . . ?
C1 C6 C7 120.3(4) . . ?
O5 C34 C33 118.1(4) . . ?
O5 C34 C29 120.6(4) . . ?
C33 C34 C29 121.2(4) . . ?
C18 C19 C20 118.8(5) . . ?
C18 C19 C21 123.1(5) . 2_655 ?
C20 C19 C21 118.1(4) . 2_655 ?
O3 C20 C19 117.6(4) . . ?
O3 C20 C15 120.9(5) . . ?
C19 C20 C15 121.4(5) . . ?
C24 C23 C22 118.3(4) . . ?
C24 C23 C42 121.1(5) . 2_654 ?
C22 C23 C42 120.2(4) . 2_654 ?
C26 C25 C24 118.6(5) . . ?
C26 C25 H25A 120.7 . . ?
C24 C25 H25A 120.7 . . ?
C27 C28 C29 118.8(4) . . ?
C27 C28 H28A 107.6 . . ?
C29 C28 H28A 107.6 . . ?
C27 C28 H28B 107.6 . . ?
C29 C28 H28B 107.6 . . ?
H28A C28 H28B 107.0 . . ?
C9 C8 C13 117.8(5) . . ?
C9 C8 C7 119.8(5) . . ?
C13 C8 C7 122.1(5) . . ?
C30 C31 C32 119.8(5) . . ?
C30 C31 H31A 120.1 . . ?
C32 C31 H31A 120.1 . . ?
C2 C21 C19 116.9(4) . 2_655 ?
C2 C21 H21B 108.1 . . ?
C19 C21 H21B 108.1 2_655 . ?
C2 C21 H21C 108.1 . . ?
C19 C21 H21C 108.1 2_655 . ?
H21B C21 H21C 107.3 . . ?
C16 C15 C20 117.1(5) . . ?
C16 C15 C14 119.5(5) . . ?
C20 C15 C14 123.3(5) . . ?
C23 C24 C25 121.4(5) . . ?
C23 C24 H24A 119.3 . . ?
C25 C24 H24A 119.3 . . ?
C12 C13 O2 119.6(4) . . ?
C12 C13 C8 121.7(5) . . ?
O2 C13 C8 118.7(5) . . ?
C33 C32 C31 120.3(5) . . ?
C33 C32 H32A 119.9 . . ?
C31 C32 H32A 119.9 . . ?
O4 C22 C27 119.4(5) . . ?
O4 C22 C23 119.4(4) . . ?
C27 C22 C23 121.1(5) . . ?
C39 C38 C37 118.4(5) . . ?
C39 C38 H38A 120.8 . . ?
C37 C38 H38A 120.8 . . ?
C38 C37 C36 122.2(5) . . ?
C38 C37 H37A 118.9 . . ?
C36 C37 H37A 118.9 . . ?
C8 C7 C6 107.1(4) . . ?
C8 C7 H7A 110.3 . . ?
C6 C7 H7A 110.3 . . ?
C8 C7 H7B 110.3 . . ?
C6 C7 H7B 110.3 . . ?
H7A C7 H7B 108.5 . . ?
C4 C3 C2 121.8(5) . . ?
C4 C3 H3A 119.1 . . ?
C2 C3 H3A 119.1 . . ?
C30 C29 C34 116.9(4) . . ?
C30 C29 C28 119.5(4) . . ?
C34 C29 C28 123.6(4) . . ?
O7 C43 C44 106.0(5) . . ?
O7 C43 H43A 110.5 . . ?
C44 C43 H43A 110.5 . . ?
O7 C43 H43B 110.5 . . ?
C44 C43 H43B 110.5 . . ?
H43A C43 H43B 108.7 . . ?
C31 C30 C29 122.6(5) . . ?
C31 C30 H30A 118.7 . . ?
C29 C30 H30A 118.7 . . ?
C3 C4 C5 119.4(5) . . ?
C3 C4 H4A 120.3 . . ?
C5 C4 H4A 120.3 . . ?
C6 C5 C4 121.2(5) . . ?
C6 C5 H5A 119.4 . . ?
C4 C5 H5A 119.4 . . ?
C13 C12 C11 118.7(5) . . ?
C13 C12 C14 121.1(5) . . ?
C11 C12 C14 120.2(5) . . ?
C11 C10 C9 119.9(6) . . ?
C11 C10 H10A 120.0 . . ?
C9 C10 H10A 120.0 . . ?
C44 C45 C46 106.4(6) . . ?
C44 C45 H45A 110.4 . . ?
C46 C45 H45A 110.4 . . ?
C44 C45 H45B 110.4 . . ?
C46 C45 H45B 110.4 . . ?
H45A C45 H45B 108.6 . . ?
C23 C42 C40 107.5(4) 2_654 . ?
C23 C42 H42A 110.2 2_654 . ?
C40 C42 H42A 110.2 . . ?
C23 C42 H42B 110.2 2_654 . ?
C40 C42 H42B 110.2 . . ?
H42A C42 H42B 108.5 . . ?
O7 C46 C45 106.4(5) . . ?
O7 C46 H46A 110.5 . . ?
C45 C46 H46A 110.5 . . ?
O7 C46 H46B 110.5 . . ?
C45 C46 H46B 110.5 . . ?
H46A C46 H46B 108.6 . . ?
C26 C27 C22 118.3(5) . . ?
C26 C27 C28 121.4(4) . . ?
C22 C27 C28 120.2(5) . . ?
C17 C16 C15 122.0(5) . . ?
C17 C16 H16A 119.0 . . ?
C15 C16 H16A 119.0 . . ?
C45 C44 C43 103.2(6) . . ?
C45 C44 H44A 111.1 . . ?
C43 C44 H44A 111.1 . . ?
C45 C44 H44B 111.1 . . ?
C43 C44 H44B 111.1 . . ?
H44A C44 H44B 109.1 . . ?
C16 C17 C18 119.7(5) . . ?
C16 C17 H17C 120.2 . . ?
C18 C17 H17C 120.2 . . ?
C47 O8 C50 105.7(4) . . ?
O6 C41 C40 120.6(4) . . ?
O6 C41 C36 118.8(4) . . ?
C40 C41 C36 120.4(4) . . ?
O8 C50 C49 105.0(5) . . ?
O8 C50 H50A 110.8 . . ?
C49 C50 H50A 110.8 . . ?
O8 C50 H50B 110.8 . . ?
C49 C50 H50B 110.8 . . ?
H50A C50 H50B 108.8 . . ?
C48 C47 O8 107.8(5) . . ?
C48 C47 H47A 110.1 . . ?
O8 C47 H47A 110.1 . . ?
C48 C47 H47B 110.1 . . ?
O8 C47 H47B 110.1 . . ?
H47A C47 H47B 108.5 . . ?
C48 C49 C50 103.3(5) . . ?
C48 C49 H49A 111.1 . . ?
C50 C49 H49A 111.1 . . ?
C48 C49 H49B 111.1 . . ?
C50 C49 H49B 111.1 . . ?
H49A C49 H49B 109.1 . . ?
C47 C48 C49 106.9(6) . . ?
C47 C48 H48A 110.4 . . ?
C49 C48 H48A 110.4 . . ?
C47 C48 H48B 110.3 . . ?
C49 C48 H48B 110.3 . . ?
H48A C48 H48B 108.6 . . ?
C41 O6 Sb2 136.0(3) . 2_654 ?

loop_
_geom_bond_atom_site_label_1
_geom_bond_atom_site_label_2
_geom_bond_distance
_geom_bond_site_symmetry_2
_geom_bond_publ_flag
Sb1 O1 1.940(3) . ?
Sb1 O3 1.975(3) . ?
Sb1 O2 1.988(3) . ?
Sb2 O4 1.964(3) . ?
Sb2 O6 1.975(3) 2_654 ?
Sb2 O5 2.026(3) . ?
C11 C10 1.376(8) . ?
C11 C12 1.390(8) . ?
C11 H11A 0.9400 . ?
O5 C34 1.376(5) . ?
O3 C20 1.370(6) . ?
O1 C1 1.371(5) . ?
O4 C22 1.376(6) . ?
O2 C13 1.391(6) . ?
C14 C12 1.497(7) . ?
C14 C15 1.505(7) . ?
C14 H14A 0.9800 . ?
C14 H14B 0.9800 . ?
C40 C39 1.380(7) . ?
C40 C41 1.398(6) . ?
C40 C42 1.520(6) . ?
O7 C43 1.430(7) . ?
O7 C46 1.440(6) . ?
C26 C25 1.378(7) . ?
C26 C27 1.379(7) . ?
C26 H26A 0.9400 . ?
C36 C37 1.382(7) . ?
C36 C41 1.405(6) . ?
C36 C35 1.506(6) . ?
C35 C33 1.524(6) . ?
C35 H35A 0.9800 . ?
C35 H35B 0.9800 . ?
C1 C2 1.398(7) . ?
C1 C6 1.402(7) . ?
C9 C10 1.382(8) . ?
C9 C8 1.389(8) . ?
C9 H9A 0.9400 . ?
C18 C19 1.373(7) . ?
C18 C17 1.385(7) . ?
C18 H18A 0.9400 . ?
C39 C38 1.381(7) . ?
C39 H39A 0.9400 . ?
C33 C32 1.382(6) . ?
C33 C34 1.391(6) . ?
C2 C3 1.400(7) . ?
C2 C21 1.500(7) . ?
C6 C5 1.374(7) . ?
C6 C7 1.510(7) . ?
C34 C29 1.413(6) . ?
C19 C20 1.392(7) . ?
C19 C21 1.516(6) 2_655 ?
C20 C15 1.415(7) . ?
C23 C24 1.386(7) . ?
C23 C22 1.387(7) . ?
C23 C42 1.525(6) 2_654 ?
C25 C24 1.387(7) . ?
C25 H25A 0.9400 . ?
C28 C27 1.499(7) . ?
C28 C29 1.520(7) . ?
C28 H28A 0.9800 . ?
C28 H28B 0.9800 . ?
C8 C13 1.403(7) . ?
C8 C7 1.495(7) . ?
C31 C30 1.361(7) . ?
C31 C32 1.386(7) . ?
C31 H31A 0.9400 . ?
C21 C19 1.516(6) 2_655 ?
C21 H21B 0.9800 . ?
C21 H21C 0.9800 . ?
C15 C16 1.381(7) . ?
C24 H24A 0.9400 . ?
C13 C12 1.379(7) . ?
C32 H32A 0.9400 . ?
C22 C27 1.393(7) . ?
C38 C37 1.380(7) . ?
C38 H38A 0.9400 . ?
C37 H37A 0.9400 . ?
C7 H7A 0.9800 . ?
C7 H7B 0.9800 . ?
C3 C4 1.364(7) . ?
C3 H3A 0.9400 . ?
C29 C30 1.380(7) . ?
C43 C44 1.496(7) . ?
C43 H43A 0.9800 . ?
C43 H43B 0.9800 . ?
C30 H30A 0.9400 . ?
C4 C5 1.379(7) . ?
C4 H4A 0.9400 . ?
C5 H5A 0.9400 . ?
C10 H10A 0.9400 . ?
C45 C44 1.473(9) . ?
C45 C46 1.483(9) . ?
C45 H45A 0.9800 . ?
C45 H45B 0.9800 . ?
C42 C23 1.525(6) 2_654 ?
C42 H42A 0.9800 . ?
C42 H42B 0.9800 . ?
C46 H46A 0.9800 . ?
C46 H46B 0.9800 . ?
C16 C17 1.375(8) . ?
C16 H16A 0.9400 . ?
C44 H44A 0.9800 . ?
C44 H44B 0.9800 . ?
C17 H17C 0.9400 . ?
O8 C47 1.419(7) . ?
O8 C50 1.438(6) . ?
C41 O6 1.355(5) . ?
C50 C49 1.520(9) . ?
C50 H50A 0.9800 . ?
C50 H50B 0.9800 . ?
C47 C48 1.417(9) . ?
C47 H47A 0.9800 . ?
C47 H47B 0.9800 . ?
C49 C48 1.513(9) . ?
C49 H49A 0.9800 . ?
C49 H49B 0.9800 . ?
C48 H48A 0.9800 . ?
C48 H48B 0.9800 . ?
O6 Sb2 1.975(3) 2_654 ?

loop_
_geom_torsion_atom_site_label_1
_geom_torsion_atom_site_label_2
_geom_torsion_atom_site_label_3
_geom_torsion_atom_site_label_4
_geom_torsion
_geom_torsion_site_symmetry_1
_geom_torsion_site_symmetry_2
_geom_torsion_site_symmetry_3
_geom_torsion_site_symmetry_4
_geom_torsion_publ_flag
O4 Sb2 O5 C34 94.3(3) . . . . ?
O6 Sb2 O5 C34 -169.2(3) 2_654 . . . ?
O1 Sb1 O3 C20 172.8(4) . . . . ?
O2 Sb1 O3 C20 -89.7(4) . . . . ?
O3 Sb1 O1 C1 40.7(5) . . . . ?
O2 Sb1 O1 C1 -50.0(6) . . . . ?
O6 Sb2 O4 C22 -66.3(4) 2_654 . . . ?
O5 Sb2 O4 C22 24.4(3) . . . . ?
O1 Sb1 O2 C13 62.1(3) . . . . ?
O3 Sb1 O2 C13 -30.5(3) . . . . ?
C37 C36 C35 C33 53.2(6) . . . . ?
C41 C36 C35 C33 -130.7(4) . . . . ?
Sb1 O1 C1 C2 -112.3(5) . . . . ?
Sb1 O1 C1 C6 70.7(7) . . . . ?
C41 C40 C39 C38 1.5(7) . . . . ?
C42 C40 C39 C38 -173.3(4) . . . . ?
C36 C35 C33 C32 26.5(6) . . . . ?
C36 C35 C33 C34 -156.7(4) . . . . ?
O1 C1 C2 C3 -174.0(4) . . . . ?
C6 C1 C2 C3 3.1(7) . . . . ?
O1 C1 C2 C21 10.2(7) . . . . ?
C6 C1 C2 C21 -172.7(5) . . . . ?
O1 C1 C6 C5 172.3(5) . . . . ?
C2 C1 C6 C5 -4.8(8) . . . . ?
O1 C1 C6 C7 -16.5(7) . . . . ?
C2 C1 C6 C7 166.5(4) . . . . ?
Sb2 O5 C34 C33 101.7(4) . . . . ?
Sb2 O5 C34 C29 -80.6(5) . . . . ?
C32 C33 C34 O5 175.2(4) . . . . ?
C35 C33 C34 O5 -1.7(6) . . . . ?
C32 C33 C34 C29 -2.5(7) . . . . ?
C35 C33 C34 C29 -179.4(4) . . . . ?
C17 C18 C19 C20 -1.7(8) . . . . ?
C17 C18 C19 C21 178.0(5) . . . 2_655 ?
Sb1 O3 C20 C19 -103.2(4) . . . . ?
Sb1 O3 C20 C15 79.5(5) . . . . ?
C18 C19 C20 O3 -174.6(4) . . . . ?
C21 C19 C20 O3 5.7(7) 2_655 . . . ?
C18 C19 C20 C15 2.7(8) . . . . ?
C21 C19 C20 C15 -177.0(5) 2_655 . . . ?
C27 C26 C25 C24 -3.1(7) . . . . ?
C10 C9 C8 C13 -2.0(8) . . . . ?
C10 C9 C8 C7 172.2(5) . . . . ?
C1 C2 C21 C19 -129.3(5) . . . 2_655 ?
C3 C2 C21 C19 55.1(7) . . . 2_655 ?
O3 C20 C15 C16 175.1(5) . . . . ?
C19 C20 C15 C16 -2.1(8) . . . . ?
O3 C20 C15 C14 -7.1(8) . . . . ?
C19 C20 C15 C14 175.7(5) . . . . ?
C12 C14 C15 C16 -137.3(6) . . . . ?
C12 C14 C15 C20 44.9(8) . . . . ?
C22 C23 C24 C25 2.3(7) . . . . ?
C42 C23 C24 C25 -170.9(4) 2_654 . . . ?
C26 C25 C24 C23 2.8(7) . . . . ?
Sb1 O2 C13 C12 86.9(5) . . . . ?
Sb1 O2 C13 C8 -90.2(5) . . . . ?
C9 C8 C13 C12 2.2(7) . . . . ?
C7 C8 C13 C12 -171.8(5) . . . . ?
C9 C8 C13 O2 179.2(4) . . . . ?
C7 C8 C13 O2 5.2(7) . . . . ?
C34 C33 C32 C31 -0.6(7) . . . . ?
C35 C33 C32 C31 176.2(5) . . . . ?
C30 C31 C32 C33 1.6(8) . . . . ?
Sb2 O4 C22 C27 -86.3(5) . . . . ?
Sb2 O4 C22 C23 94.1(4) . . . . ?
C24 C23 C22 O4 172.4(4) . . . . ?
C42 C23 C22 O4 -14.4(6) 2_654 . . . ?
C24 C23 C22 C27 -7.2(7) . . . . ?
C42 C23 C22 C27 166.1(4) 2_654 . . . ?
C40 C39 C38 C37 0.6(7) . . . . ?
C39 C38 C37 C36 -1.2(7) . . . . ?
C41 C36 C37 C38 -0.3(7) . . . . ?
C35 C36 C37 C38 175.9(4) . . . . ?
C9 C8 C7 C6 -68.3(6) . . . . ?
C13 C8 C7 C6 105.6(5) . . . . ?
C5 C6 C7 C8 96.0(6) . . . . ?
C1 C6 C7 C8 -75.2(6) . . . . ?
C1 C2 C3 C4 0.5(8) . . . . ?
C21 C2 C3 C4 176.3(5) . . . . ?
O5 C34 C29 C30 -173.1(4) . . . . ?
C33 C34 C29 C30 4.5(7) . . . . ?
O5 C34 C29 C28 9.9(7) . . . . ?
C33 C34 C29 C28 -172.5(5) . . . . ?
C27 C28 C29 C30 135.0(5) . . . . ?
C27 C28 C29 C34 -48.1(7) . . . . ?
C46 O7 C43 C44 -20.7(7) . . . . ?
C32 C31 C30 C29 0.6(9) . . . . ?
C34 C29 C30 C31 -3.6(8) . . . . ?
C28 C29 C30 C31 173.5(5) . . . . ?
C2 C3 C4 C5 -2.4(9) . . . . ?
C1 C6 C5 C4 2.9(8) . . . . ?
C7 C6 C5 C4 -168.4(5) . . . . ?
C3 C4 C5 C6 0.7(9) . . . . ?
O2 C13 C12 C11 -178.6(4) . . . . ?
C8 C13 C12 C11 -1.6(7) . . . . ?
O2 C13 C12 C14 0.7(7) . . . . ?
C8 C13 C12 C14 177.8(5) . . . . ?
C10 C11 C12 C13 0.7(8) . . . . ?
C10 C11 C12 C14 -178.6(5) . . . . ?
C15 C14 C12 C13 -97.5(6) . . . . ?
C15 C14 C12 C11 81.9(6) . . . . ?
C12 C11 C10 C9 -0.6(8) . . . . ?
C8 C9 C10 C11 1.2(8) . . . . ?
C39 C40 C42 C23 88.5(5) . . . 2_654 ?
C41 C40 C42 C23 -86.2(5) . . . 2_654 ?
C43 O7 C46 C45 3.3(8) . . . . ?
C44 C45 C46 O7 15.7(10) . . . . ?
C25 C26 C27 C22 -1.6(7) . . . . ?
C25 C26 C27 C28 -179.3(4) . . . . ?
O4 C22 C27 C26 -172.7(4) . . . . ?
C23 C22 C27 C26 6.8(7) . . . . ?
O4 C22 C27 C28 5.0(6) . . . . ?
C23 C22 C27 C28 -175.4(4) . . . . ?
C29 C28 C27 C26 -89.7(6) . . . . ?
C29 C28 C27 C22 92.6(6) . . . . ?
C20 C15 C16 C17 0.5(9) . . . . ?
C14 C15 C16 C17 -177.4(6) . . . . ?
C46 C45 C44 C43 -27.5(9) . . . . ?
O7 C43 C44 C45 29.6(8) . . . . ?
C15 C16 C17 C18 0.5(10) . . . . ?
C19 C18 C17 C16 0.1(9) . . . . ?
C39 C40 C41 O6 172.6(4) . . . . ?
C42 C40 C41 O6 -12.7(6) . . . . ?
C39 C40 C41 C36 -3.0(6) . . . . ?
C42 C40 C41 C36 171.7(4) . . . . ?
C37 C36 C41 O6 -173.2(4) . . . . ?
C35 C36 C41 O6 10.6(6) . . . . ?
C37 C36 C41 C40 2.4(6) . . . . ?
C35 C36 C41 C40 -173.7(4) . . . . ?
C47 O8 C50 C49 -32.3(7) . . . . ?
C50 O8 C47 C48 33.9(8) . . . . ?
O8 C50 C49 C48 19.0(7) . . . . ?
O8 C47 C48 C49 -21.0(9) . . . . ?
C50 C49 C48 C47 0.8(9) . . . . ?
C40 C41 O6 Sb2 80.3(5) . . . 2_654 ?
C36 C41 O6 Sb2 -104.1(4) . . . 2_654 ?
